data_2106144
loop_
_publ_author_name
'Elmendorf, R.'
'Ryba, E.'

_publ_section_title
;
 A note on the structure of Y Cd2
;
_journal_name_full 'Acta Crystallographica B (24,1968-38,1982)'
_journal_page_first 462
_journal_page_last 463
_journal_volume 24
_journal_year 1968
_chemical_formula_sum 'Cd2 Y'
_space_group_IT_number 164
_symmetry_space_group_name_Hall '-P 3 2"'
_symmetry_space_group_name_H-M 'P -3 m 1'
_cell_angle_alpha 90
_cell_angle_beta 90
_cell_angle_gamma 120
_cell_formula_units_Z 1
_cell_length_a 4.882
_cell_length_b 4.882
_cell_length_c 3.501
_cell_volume 72.263
_citation_journal_id_ASTM ACBCAR
_cod_data_source_file Elmendorf_ACBCAR_1968_716.cif
_cod_data_source_block Cd2Y1
_cod_original_cell_volume 72.26338
_cod_original_formula_sum 'Cd2 Y1'
_cod_database_code 2106144

loop_
_symmetry_equiv_pos_as_xyz
x,y,z
-y,x-y,z
-x+y,-x,z
y,x,-z
-x,-x+y,-z
x-y,-y,-z
-x,-y,-z
y,-x+y,-z
x-y,x,-z
-y,-x,z
x,x-y,z
-x+y,y,z

loop_
_atom_site_label
_atom_site_type_symbol
_atom_site_fract_x
_atom_site_fract_y
_atom_site_fract_z
_atom_site_occupancy
_atom_site_U_iso_or_equiv
Cd1 Cd 0.3333 0.6667 0.4783 1 0.0
Y1 Y 0 0 0 1 0.0
